data_7235638
loop_
_publ_author_name
'Zhou, Fenguo'
'Zhang, Ning'
'Xin, Xiaoqing'
'Zhang, Xun'
'Liang, Yongjiu'
'Zhang, Rui'
'Dong, Dewen'

_publ_section_title
;
 Synthesis of multi-substituted 4-aminopyridines via ring-opening and
 recyclization reactions of 2-iminopyridines
;
_journal_issue 35
_journal_name_full 'RSC Adv.'
_journal_page_first 18198
_journal_paper_doi 10.1039/C4RA02428A
_journal_volume 4
_journal_year 2014
_chemical_formula_moiety '2(C25 H21 N4 O3 S), C H4 O'
_chemical_formula_sum 'C25.5 H23 N4 O3.5 S'
_chemical_formula_weight 473.55
_chemical_name_systematic
; 
 N-(4-amino-5-cyano-3-phenylpyridin-2-yl)-4-methyl-N-phenylbenzenesulfonamide 
;
_space_group_IT_number 14
_space_group_name_Hall '-P 2ybc'
_space_group_name_H-M_alt 'P 1 21/c 1'
_symmetry_cell_setting monoclinic
_symmetry_space_group_name_H-M 'P 1 21/c 1'
_atom_sites_solution_hydrogens geom
_atom_sites_solution_primary direct
_atom_sites_solution_secondary difmap
_audit_creation_method SHELXL-97
_cell_angle_alpha 90.00
_cell_angle_beta 120.723(5)
_cell_angle_gamma 90.00
_cell_formula_units_Z 8
_cell_length_a 18.9964(13)
_cell_length_b 14.4609(10)
_cell_length_c 19.8858(10)
_cell_measurement_reflns_used 3121
_cell_measurement_temperature 273(2)
_cell_measurement_theta_max 22.55
_cell_measurement_theta_min 2.38
_cell_volume 4696.0(6)
_computing_cell_refinement 'Bruker SMART'
_computing_data_collection 'Bruker SMART'
_computing_data_reduction 'Bruker SAINT'
_computing_molecular_graphics 'Bruker SHELXTL'
_computing_publication_material 'Bruker SHELXTL'
_computing_structure_refinement 'SHELXL-97 (Sheldrick, 1997)'
_computing_structure_solution 'SHELXS-97 (Sheldrick, 1990)'
_diffrn_ambient_temperature 273(2)
_diffrn_measured_fraction_theta_full 0.858
_diffrn_measured_fraction_theta_max 0.858
_diffrn_measurement_device_type 'CCD area detector'
_diffrn_measurement_method 'phi and omega scans'
_diffrn_radiation_monochromator graphite
_diffrn_radiation_source 'fine-focus sealed tube'
_diffrn_radiation_type MoK\a
_diffrn_radiation_wavelength 0.71073
_diffrn_reflns_av_R_equivalents 0.0713
_diffrn_reflns_av_sigmaI/netI 0.1117
_diffrn_reflns_limit_h_max 21
_diffrn_reflns_limit_h_min -22
_diffrn_reflns_limit_k_max 17
_diffrn_reflns_limit_k_min -16
_diffrn_reflns_limit_l_max 23
_diffrn_reflns_limit_l_min -23
_diffrn_reflns_number 21986
_diffrn_reflns_theta_full 25.05
_diffrn_reflns_theta_max 25.05
_diffrn_reflns_theta_min 1.84
_exptl_absorpt_coefficient_mu 0.176
_exptl_absorpt_correction_T_max 0.9657
_exptl_absorpt_correction_T_min 0.9173
_exptl_absorpt_correction_type none
_exptl_crystal_density_diffrn 1.340
_exptl_crystal_density_method 'not measured'
_exptl_crystal_F_000 1984
_exptl_crystal_size_max 0.50
_exptl_crystal_size_mid 0.30
_exptl_crystal_size_min 0.20
_refine_diff_density_max 0.335
_refine_diff_density_min -0.252
_refine_diff_density_rms 0.043
_refine_ls_extinction_method none
_refine_ls_goodness_of_fit_ref 1.008
_refine_ls_hydrogen_treatment constr
_refine_ls_matrix_type full
_refine_ls_number_parameters 616
_refine_ls_number_reflns 7132
_refine_ls_number_restraints 0
_refine_ls_restrained_S_all 1.008
_refine_ls_R_factor_all 0.1239
_refine_ls_R_factor_gt 0.0652
_refine_ls_shift/su_max 0.009
_refine_ls_shift/su_mean 0.001
_refine_ls_structure_factor_coef Fsqd
_refine_ls_weighting_details 'calc w=1/[\s^2^(Fo^2^)+(0.0300P)^2^+0.0000P] where P=(Fo^2^+2Fc^2^)/3'
_refine_ls_weighting_scheme calc
_refine_ls_wR_factor_gt 0.1178
_refine_ls_wR_factor_ref 0.1349
_reflns_number_gt 3914
_reflns_number_total 7132
_reflns_threshold_expression >2sigma(I)
_cod_data_source_file c4ra02428a2.cif
_cod_data_source_block 094
_cod_depositor_comments
;
The following automatic conversions were performed:

data item '_symmetry_cell_setting' value 'Monoclinic' was changed to
'monoclinic' in accordance with the
/home/saulius/struct/COD-crude-data/automatic-downloads/DataCite-retrospective/RSC/depositions/lib/dictionaries/cif_core.dic
dictionary named 'cif_core.dic' version 2.4.2 last updated on
2011-04-26.

Automatic conversion script
Id: cif_fix_values 6909 2019-04-08 15:41:33Z antanas 
;
_cod_original_cell_volume 4696.0(5)
_cod_original_sg_symbol_H-M P21/c
_cod_original_formula_sum 'C25.50 H23 N4 O3.50 S'
_cod_database_code 7235638

loop_
_symmetry_equiv_pos_as_xyz
'x, y, z'
'-x, y+1/2, -z+1/2'
'-x, -y, -z'
'x, -y-1/2, z-1/2'

loop_
_atom_site_label
_atom_site_type_symbol
_atom_site_fract_x
_atom_site_fract_y
_atom_site_fract_z
_atom_site_U_iso_or_equiv
_atom_site_adp_type
_atom_site_occupancy
_atom_site_symmetry_multiplicity
_atom_site_calc_flag
_atom_site_refinement_flags
S4 S -0.13164(5) -0.69382(6) -0.61529(5) 0.0284(2) Uani 1 1 d .
O5 O -0.17394(14) -0.60811(16) -0.62742(13) 0.0385(6) Uani 1 1 d .
O6 O -0.16543(13) -0.77293(17) -0.59705(13) 0.0367(6) Uani 1 1 d .
O10 O 0.19033(16) -0.55799(19) -0.57220(14) 0.0473(7) Uani 1 1 d .
N1 N -0.03597(16) -0.67595(19) -0.55034(15) 0.0282(7) Uani 1 1 d .
N2 N -0.01323(17) -0.81016(19) -0.47249(15) 0.0305(7) Uani 1 1 d .
H2N H -0.0646 -0.8259 -0.4978 0.037 Uiso 1 1 d R
N6 N 0.1139(2) -0.8613(2) -0.56294(18) 0.0479(9) Uani 1 1 d .
N8 N 0.15048(17) -0.5565(2) -0.45978(16) 0.0359(8) Uani 1 1 d .
H8A H 0.1686 -0.5377 -0.4828 0.043 Uiso 1 1 d R
C6 C 0.0389(2) -0.8681(2) -0.4067(2) 0.0333(9) Uani 1 1 d .
C9 C 0.0090(2) -0.7311(2) -0.49174(19) 0.0263(8) Uani 1 1 d .
C10 C 0.1259(2) -0.7839(3) -0.5500(2) 0.0336(9) Uani 1 1 d .
C13 C 0.09552(19) -0.6416(2) -0.36997(18) 0.0255(8) Uani 1 1 d .
C18 C 0.1415(2) -0.6885(2) -0.53509(19) 0.0295(8) Uani 1 1 d .
C19 C -0.1301(2) -0.7195(2) -0.70115(18) 0.0277(8) Uani 1 1 d .
C21 C 0.09593(19) -0.6963(2) -0.43564(18) 0.0264(8) Uani 1 1 d .
H21 H 0.1308 -0.7506 -0.4119 0.032 Uiso 1 1 calc R
C32 C -0.1399(2) -0.7714(3) -0.8404(2) 0.0328(9) Uani 1 1 d .
C34 C 0.12950(19) -0.6437(2) -0.47924(19) 0.0272(8) Uani 1 1 d .
C35 C -0.1833(2) -0.6965(2) -0.8378(2) 0.0362(9) Uani 1 1 d .
H35 H -0.2163 -0.6633 -0.8834 0.043 Uiso 1 1 calc R
C37 C 0.1503(2) -0.6660(3) -0.2921(2) 0.0350(9) Uani 1 1 d .
H37 H 0.1875 -0.7137 -0.2807 0.042 Uiso 1 1 calc R
C38 C 0.0943(2) -0.5480(3) -0.2483(2) 0.0419(10) Uani 1 1 d .
H38 H 0.0932 -0.5173 -0.2078 0.050 Uiso 1 1 calc R
C41 C 0.0375(3) -0.8574(3) -0.3383(2) 0.0584(13) Uani 1 1 d .
H41 H 0.0039 -0.8137 -0.3345 0.070 Uiso 1 1 calc R
C44 C 0.0410(2) -0.5221(3) -0.3253(2) 0.0382(10) Uani 1 1 d .
H44 H 0.0050 -0.4731 -0.3363 0.046 Uiso 1 1 calc R
C46 C 0.1491(2) -0.6193(3) -0.2319(2) 0.0423(10) Uani 1 1 d .
H46 H 0.1853 -0.6361 -0.1802 0.051 Uiso 1 1 calc R
C48 C 0.1739(2) -0.6417(3) -0.5769(2) 0.0392(10) Uani 1 1 d .
H48 H 0.1835 -0.6771 -0.6105 0.047 Uiso 1 1 calc R
C49 C 0.0415(2) -0.5695(2) -0.3858(2) 0.0307(8) Uani 1 1 d .
H49 H 0.0052 -0.5526 -0.4374 0.037 Uiso 1 1 calc R
C50 C -0.0852(2) -0.7939(2) -0.7019(2) 0.0372(9) Uani 1 1 d .
H50 H -0.0520 -0.8269 -0.6562 0.045 Uiso 1 1 calc R
C54 C -0.1793(2) -0.6692(2) -0.7687(2) 0.0340(9) Uani 1 1 d .
H54 H -0.2088 -0.6184 -0.7679 0.041 Uiso 1 1 calc R
C55 C -0.0899(2) -0.8192(3) -0.7716(2) 0.0400(10) Uani 1 1 d .
H55 H -0.0590 -0.8689 -0.7721 0.048 Uiso 1 1 calc R
C58 C 0.0880(4) -0.9143(4) -0.2753(3) 0.088(2) Uani 1 1 d .
H58 H 0.0879 -0.9083 -0.2288 0.105 Uiso 1 1 calc R
C62 C 0.1385(3) -0.9797(4) -0.2803(3) 0.090(2) Uani 1 1 d .
H62 H 0.1728 -1.0163 -0.2374 0.108 Uiso 1 1 calc R
C63 C 0.0867(3) -0.9339(3) -0.4125(3) 0.0542(12) Uani 1 1 d .
H63 H 0.0855 -0.9416 -0.4595 0.065 Uiso 1 1 calc R
C64 C -0.1474(2) -0.8037(3) -0.9166(2) 0.0467(11) Uani 1 1 d .
H64A H -0.1796 -0.8592 -0.9340 0.070 Uiso 1 1 calc R
H64B H -0.0939 -0.8159 -0.9083 0.070 Uiso 1 1 calc R
H64C H -0.1735 -0.7564 -0.9556 0.070 Uiso 1 1 calc R
C67 C 0.1370(3) -0.9896(3) -0.3491(4) 0.0791(17) Uani 1 1 d .
H67 H 0.1699 -1.0338 -0.3535 0.095 Uiso 1 1 calc R
S5 S 0.63509(5) -0.30898(6) -0.37705(5) 0.0292(2) Uani 1 1 d .
O7 O 0.66604(14) -0.22876(18) -0.39697(13) 0.0391(6) Uani 1 1 d .
O8 O 0.67826(14) -0.39358(17) -0.36645(13) 0.0422(7) Uani 1 1 d .
O9 O 0.31583(17) -0.4609(2) -0.41539(16) 0.0532(8) Uani 1 1 d .
N3 N 0.53899(17) -0.32889(18) -0.43984(15) 0.0278(7) Uani 1 1 d .
N4 N 0.51001(18) -0.1887(2) -0.51140(16) 0.0378(8) Uani 1 1 d .
H4N H 0.5610 -0.1741 -0.4830 0.045 Uiso 1 1 d R
N5 N 0.4009(2) -0.1564(3) -0.4091(2) 0.0566(10) Uani 1 1 d .
N7 N 0.34920(17) -0.4509(2) -0.53279(16) 0.0354(7) Uani 1 1 d .
H7A H 0.3322 -0.4725 -0.5098 0.042 Uiso 1 1 d R
C23 C 0.37323(19) -0.3660(2) -0.50793(19) 0.0287(8) Uani 1 1 d .
C24 C 0.4584(2) -0.4263(2) -0.60788(19) 0.0310(9) Uani 1 1 d .
H24 H 0.4959 -0.4456 -0.5573 0.037 Uiso 1 1 calc R
C25 C 0.6360(2) -0.2837(2) -0.29008(18) 0.0272(8) Uani 1 1 d .
C27 C 0.3653(2) -0.3278(3) -0.4473(2) 0.0341(9) Uani 1 1 d .
C28 C 0.40405(19) -0.3077(2) -0.55066(18) 0.0263(8) Uani 1 1 d .
H28 H 0.3678 -0.2539 -0.5719 0.032 Uiso 1 1 calc R
C29 C 0.4031(2) -0.4384(3) -0.7462(2) 0.0391(10) Uani 1 1 d .
H29 H 0.4038 -0.4650 -0.7885 0.047 Uiso 1 1 calc R
C30 C 0.4903(2) -0.2715(2) -0.49587(19) 0.0270(8) Uani 1 1 d .
C31 C 0.3854(2) -0.2331(3) -0.4267(2) 0.0406(10) Uani 1 1 d .
C33 C 0.6415(2) -0.2381(3) -0.1519(2) 0.0386(10) Uani 1 1 d .
C36 C 0.4038(2) -0.3562(2) -0.61952(19) 0.0262(8) Uani 1 1 d .
C39 C 0.4559(3) -0.1258(3) -0.5718(2) 0.0457(11) Uani 1 1 d .
C40 C 0.3479(2) -0.3288(3) -0.6956(2) 0.0375(10) Uani 1 1 d .
H40 H 0.3102 -0.2824 -0.7046 0.045 Uiso 1 1 calc R
C42 C 0.4577(2) -0.4680(3) -0.6712(2) 0.0366(9) Uani 1 1 d .
H42 H 0.4940 -0.5158 -0.6630 0.044 Uiso 1 1 calc R
C43 C 0.3485(2) -0.3708(3) -0.7584(2) 0.0459(11) Uani 1 1 d .
H43 H 0.3109 -0.3522 -0.8092 0.055 Uiso 1 1 calc R
C45 C 0.5942(2) -0.2080(3) -0.2872(2) 0.0397(10) Uani 1 1 d .
H45 H 0.5638 -0.1720 -0.3317 0.048 Uiso 1 1 calc R
C47 C 0.5969(2) -0.1852(3) -0.2187(2) 0.0469(11) Uani 1 1 d .
H47 H 0.5685 -0.1336 -0.2173 0.056 Uiso 1 1 calc R
C51 C 0.3339(2) -0.3791(3) -0.4067(2) 0.0453(11) Uani 1 1 d .
H51 H 0.3266 -0.3469 -0.3703 0.054 Uiso 1 1 calc R
C52 C 0.6835(2) -0.3135(3) -0.1553(2) 0.0420(10) Uani 1 1 d .
H52 H 0.7143 -0.3491 -0.1107 0.050 Uiso 1 1 calc R
C53 C 0.4072(3) -0.0668(3) -0.5592(3) 0.0607(13) Uani 1 1 d .
H53 H 0.4102 -0.0665 -0.5110 0.073 Uiso 1 1 calc R
C56 C 0.6809(2) -0.3377(2) -0.2240(2) 0.0374(9) Uani 1 1 d .
H56 H 0.7089 -0.3896 -0.2257 0.045 Uiso 1 1 calc R
C59 C 0.3516(4) -0.0056(4) -0.6867(4) 0.105(3) Uani 1 1 d .
H59 H 0.3160 0.0348 -0.7257 0.126 Uiso 1 1 calc R
C60 C 0.3536(3) -0.0076(3) -0.6180(4) 0.091(2) Uani 1 1 d .
H60 H 0.3192 0.0307 -0.6100 0.109 Uiso 1 1 calc R
C61 C 0.4543(4) -0.1234(3) -0.6413(3) 0.0797(17) Uani 1 1 d .
H61 H 0.4882 -0.1620 -0.6496 0.096 Uiso 1 1 calc R
C65 C 0.6434(3) -0.2112(3) -0.0775(2) 0.0641(14) Uani 1 1 d .
H65A H 0.6703 -0.2588 -0.0390 0.096 Uiso 1 1 calc R
H65B H 0.5884 -0.2037 -0.0882 0.096 Uiso 1 1 calc R
H65C H 0.6726 -0.1540 -0.0581 0.096 Uiso 1 1 calc R
C66 C 0.4007(5) -0.0618(4) -0.7002(3) 0.104(3) Uani 1 1 d .
H66 H 0.3989 -0.0595 -0.7478 0.124 Uiso 1 1 calc R
O11 O 0.13804(18) -0.0627(2) -0.53038(17) 0.0677(9) Uani 1 1 d .
H11 H 0.1183 -0.0131 -0.5518 0.101 Uiso 1 1 d R
C57 C 0.2239(3) -0.0525(4) -0.4804(3) 0.0803(16) Uani 1 1 d .
H57A H 0.2482 -0.1121 -0.4609 0.120 Uiso 1 1 calc R
H57B H 0.2348 -0.0130 -0.4373 0.120 Uiso 1 1 calc R
H57C H 0.2468 -0.0256 -0.5091 0.120 Uiso 1 1 calc R

loop_
_atom_site_aniso_label
_atom_site_aniso_U_11
_atom_site_aniso_U_22
_atom_site_aniso_U_33
_atom_site_aniso_U_23
_atom_site_aniso_U_13
_atom_site_aniso_U_12
S4 0.0244(5) 0.0322(5) 0.0269(5) -0.0038(4) 0.0119(4) -0.0012(4)
O5 0.0304(14) 0.0394(15) 0.0399(15) -0.0081(12) 0.0139(12) 0.0057(12)
O6 0.0290(14) 0.0492(16) 0.0306(14) -0.0022(12) 0.0143(11) -0.0104(12)
O10 0.0570(18) 0.0494(18) 0.0489(17) 0.0005(14) 0.0367(15) -0.0030(15)
N1 0.0244(16) 0.0307(17) 0.0237(16) -0.0003(13) 0.0081(13) -0.0026(13)
N2 0.0229(16) 0.0317(17) 0.0314(17) -0.0009(13) 0.0099(13) -0.0056(13)
N6 0.058(2) 0.044(2) 0.045(2) -0.0062(17) 0.0283(18) 0.0019(18)
N8 0.0402(19) 0.0350(19) 0.0432(19) 0.0016(15) 0.0290(15) -0.0058(15)
C6 0.032(2) 0.028(2) 0.032(2) 0.0025(16) 0.0114(17) -0.0089(16)
C9 0.0239(19) 0.031(2) 0.026(2) -0.0043(16) 0.0145(16) -0.0013(16)
C10 0.037(2) 0.038(2) 0.031(2) -0.0032(18) 0.0208(18) 0.0038(18)
C13 0.0223(19) 0.029(2) 0.0243(19) -0.0069(15) 0.0109(16) -0.0092(15)
C18 0.030(2) 0.033(2) 0.029(2) 0.0003(16) 0.0169(16) 0.0019(16)
C19 0.0236(19) 0.030(2) 0.025(2) -0.0015(15) 0.0092(15) -0.0038(16)
C21 0.0247(19) 0.028(2) 0.0261(19) 0.0017(15) 0.0128(15) 0.0012(15)
C32 0.032(2) 0.039(2) 0.032(2) -0.0050(18) 0.0198(18) -0.0082(17)
C34 0.0200(19) 0.032(2) 0.028(2) 0.0017(16) 0.0107(16) 0.0011(15)
C35 0.033(2) 0.043(2) 0.025(2) 0.0088(17) 0.0096(17) 0.0021(18)
C37 0.029(2) 0.037(2) 0.034(2) -0.0002(17) 0.0117(17) -0.0018(16)
C38 0.051(3) 0.049(3) 0.040(2) -0.015(2) 0.033(2) -0.018(2)
C41 0.076(3) 0.049(3) 0.045(3) 0.001(2) 0.026(2) -0.013(2)
C44 0.042(2) 0.037(2) 0.042(2) 0.0003(18) 0.026(2) 0.0056(18)
C46 0.045(3) 0.051(3) 0.027(2) -0.0015(19) 0.0155(19) -0.010(2)
C48 0.042(2) 0.046(3) 0.034(2) -0.0039(19) 0.023(2) 0.0025(19)
C49 0.028(2) 0.034(2) 0.030(2) -0.0025(16) 0.0144(17) -0.0013(16)
C50 0.037(2) 0.037(2) 0.032(2) 0.0027(17) 0.0128(18) 0.0102(18)
C54 0.035(2) 0.033(2) 0.033(2) 0.0030(17) 0.0162(17) 0.0060(17)
C55 0.044(2) 0.039(2) 0.040(2) -0.0009(19) 0.024(2) 0.0119(19)
C58 0.114(5) 0.076(4) 0.034(3) 0.008(3) 0.009(3) -0.044(4)
C62 0.063(4) 0.068(4) 0.073(4) 0.032(3) -0.013(3) -0.032(3)
C63 0.048(3) 0.043(3) 0.067(3) 0.011(2) 0.026(2) 0.002(2)
C64 0.046(2) 0.062(3) 0.037(2) -0.006(2) 0.025(2) -0.002(2)
C67 0.050(3) 0.056(3) 0.112(5) 0.037(3) 0.027(3) 0.008(2)
S5 0.0238(5) 0.0370(5) 0.0254(5) -0.0046(4) 0.0115(4) 0.0000(4)
O7 0.0298(14) 0.0558(18) 0.0306(15) -0.0010(12) 0.0146(12) -0.0084(13)
O8 0.0279(14) 0.0488(17) 0.0390(15) -0.0111(12) 0.0092(12) 0.0094(13)
O9 0.061(2) 0.060(2) 0.0570(19) -0.0028(16) 0.0435(16) -0.0067(16)
N3 0.0289(17) 0.0281(16) 0.0256(16) -0.0040(12) 0.0133(13) -0.0026(13)
N4 0.0288(17) 0.0353(18) 0.0364(19) 0.0012(14) 0.0073(14) -0.0043(14)
N5 0.060(2) 0.057(3) 0.059(2) -0.020(2) 0.035(2) -0.001(2)
N7 0.0361(18) 0.0369(19) 0.0417(19) 0.0008(15) 0.0260(15) -0.0041(15)
C23 0.0194(19) 0.036(2) 0.028(2) -0.0029(16) 0.0102(16) 0.0025(15)
C24 0.028(2) 0.039(2) 0.0235(19) 0.0048(16) 0.0115(16) 0.0030(17)
C25 0.0239(19) 0.029(2) 0.0229(19) -0.0035(15) 0.0075(15) -0.0034(15)
C27 0.029(2) 0.040(2) 0.035(2) -0.0053(18) 0.0173(17) 0.0017(17)
C28 0.0239(19) 0.0256(19) 0.0263(19) -0.0001(15) 0.0106(15) 0.0031(15)
C29 0.045(2) 0.050(3) 0.025(2) -0.0060(18) 0.0192(19) -0.008(2)
C30 0.029(2) 0.029(2) 0.026(2) -0.0061(16) 0.0167(16) 0.0023(16)
C31 0.033(2) 0.060(3) 0.030(2) -0.009(2) 0.0174(18) 0.005(2)
C33 0.027(2) 0.060(3) 0.029(2) -0.0095(19) 0.0140(18) -0.0092(19)
C36 0.0254(19) 0.028(2) 0.027(2) 0.0012(15) 0.0145(16) -0.0005(15)
C39 0.049(3) 0.029(2) 0.040(3) -0.0003(19) 0.008(2) -0.013(2)
C40 0.034(2) 0.037(2) 0.031(2) 0.0012(17) 0.0084(18) 0.0034(17)
C42 0.039(2) 0.040(2) 0.039(2) -0.0026(18) 0.026(2) 0.0052(18)
C43 0.048(3) 0.053(3) 0.027(2) 0.0015(19) 0.0128(19) 0.004(2)
C45 0.043(2) 0.043(2) 0.028(2) 0.0022(17) 0.0138(18) 0.0146(19)
C47 0.045(3) 0.058(3) 0.039(2) -0.009(2) 0.022(2) 0.014(2)
C51 0.039(2) 0.063(3) 0.043(2) -0.012(2) 0.028(2) 0.000(2)
C52 0.045(2) 0.046(3) 0.025(2) 0.0051(18) 0.0103(18) 0.001(2)
C53 0.045(3) 0.035(2) 0.082(3) 0.012(2) 0.018(2) -0.002(2)
C56 0.038(2) 0.035(2) 0.030(2) 0.0014(17) 0.0114(18) 0.0071(18)
C59 0.099(5) 0.051(4) 0.091(5) 0.027(4) -0.006(4) -0.034(3)
C60 0.042(3) 0.045(3) 0.139(6) 0.028(4) 0.012(3) -0.002(2)
C61 0.122(5) 0.046(3) 0.056(3) 0.009(3) 0.035(3) -0.009(3)
C65 0.055(3) 0.104(4) 0.044(3) -0.016(3) 0.033(2) -0.003(3)
C66 0.162(7) 0.059(4) 0.049(3) 0.012(3) 0.025(4) -0.011(4)
O11 0.052(2) 0.054(2) 0.082(2) -0.0005(17) 0.0233(17) -0.0017(16)
C57 0.049(3) 0.097(4) 0.081(4) -0.014(3) 0.023(3) -0.005(3)

loop_
_atom_type_symbol
_atom_type_description
_atom_type_scat_dispersion_real
_atom_type_scat_dispersion_imag
_atom_type_scat_source
C C 0.0033 0.0016 'International Tables Vol C Tables 4.2.6.8 and 6.1.1.4'
H H 0.0000 0.0000 'International Tables Vol C Tables 4.2.6.8 and 6.1.1.4'
N N 0.0061 0.0033 'International Tables Vol C Tables 4.2.6.8 and 6.1.1.4'
O O 0.0106 0.0060 'International Tables Vol C Tables 4.2.6.8 and 6.1.1.4'
S S 0.1246 0.1234 'International Tables Vol C Tables 4.2.6.8 and 6.1.1.4'

loop_
_geom_angle_atom_site_label_1
_geom_angle_atom_site_label_2
_geom_angle_atom_site_label_3
_geom_angle
O5 S4 O6 116.43(16)
O5 S4 N1 107.48(14)
O6 S4 N1 112.71(14)
O5 S4 C19 107.81(15)
O6 S4 C19 107.77(15)
N1 S4 C19 103.80(16)
C9 N1 S4 124.6(2)
C9 N2 C6 125.8(3)
C9 N2 H2N 118.9
C6 N2 H2N 114.9
C34 N8 H8A 109.3
C63 C6 C41 120.7(4)
C63 C6 N2 120.6(4)
C41 C6 N2 118.6(4)
N1 C9 N2 128.1(3)
N1 C9 C21 114.8(3)
N2 C9 C21 116.9(3)
N6 C10 C18 178.7(4)
C49 C13 C37 119.2(3)
C49 C13 C21 121.5(3)
C37 C13 C21 119.3(3)
C34 C18 C10 121.1(3)
C34 C18 C48 122.2(3)
C10 C18 C48 116.5(3)
C50 C19 C54 120.9(3)
C50 C19 S4 119.5(3)
C54 C19 S4 119.4(3)
C34 C21 C13 114.6(3)
C34 C21 C9 111.1(3)
C13 C21 C9 108.5(3)
C34 C21 H21 107.4
C13 C21 H21 107.4
C9 C21 H21 107.4
C35 C32 C55 118.5(3)
C35 C32 C64 121.7(3)
C55 C32 C64 119.8(3)
N8 C34 C18 121.8(3)
N8 C34 C21 117.6(3)
C18 C34 C21 120.5(3)
C32 C35 C54 121.8(3)
C32 C35 H35 119.1
C54 C35 H35 119.1
C46 C37 C13 120.2(4)
C46 C37 H37 119.9
C13 C37 H37 119.9
C46 C38 C44 119.9(4)
C46 C38 H38 120.0
C44 C38 H38 120.0
C6 C41 C58 117.9(5)
C6 C41 H41 121.0
C58 C41 H41 121.0
C38 C44 C49 119.9(4)
C38 C44 H44 120.0
C49 C44 H44 120.0
C38 C46 C37 120.2(3)
C38 C46 H46 119.9
C37 C46 H46 119.9
O10 C48 C18 125.7(3)
O10 C48 H48 117.1
C18 C48 H48 117.1
C13 C49 C44 120.5(3)
C13 C49 H49 119.7
C44 C49 H49 119.7
C19 C50 C55 119.4(3)
C19 C50 H50 120.3
C55 C50 H50 120.3
C19 C54 C35 118.5(3)
C19 C54 H54 120.8
C35 C54 H54 120.8
C32 C55 C50 120.9(3)
C32 C55 H55 119.6
C50 C55 H55 119.6
C62 C58 C41 121.5(6)
C62 C58 H58 119.2
C41 C58 H58 119.2
C67 C62 C58 118.9(5)
C67 C62 H62 120.5
C58 C62 H62 120.5
C6 C63 C67 120.6(5)
C6 C63 H63 119.7
C67 C63 H63 119.7
C32 C64 H64A 109.5
C32 C64 H64B 109.5
H64A C64 H64B 109.5
C32 C64 H64C 109.5
H64A C64 H64C 109.5
H64B C64 H64C 109.5
C62 C67 C63 120.3(5)
C62 C67 H67 119.8
C63 C67 H67 119.8
O8 S5 O7 116.44(16)
O8 S5 N3 107.25(14)
O7 S5 N3 112.71(14)
O8 S5 C25 108.45(15)
O7 S5 C25 107.56(15)
N3 S5 C25 103.60(15)
C30 N3 S5 124.5(2)
C30 N4 C39 126.5(3)
C30 N4 H4N 114.9
C39 N4 H4N 118.5
C23 N7 H7A 109.5
N7 C23 C27 121.5(3)
N7 C23 C28 118.0(3)
C27 C23 C28 120.4(3)
C36 C24 C42 120.5(3)
C36 C24 H24 119.8
C42 C24 H24 119.8
C45 C25 C56 120.0(3)
C45 C25 S5 119.5(3)
C56 C25 S5 120.5(3)
C23 C27 C31 119.7(3)
C23 C27 C51 122.6(4)
C31 C27 C51 117.6(3)
C23 C28 C30 111.9(3)
C23 C28 C36 114.9(3)
C30 C28 C36 107.9(3)
C23 C28 H28 107.3
C30 C28 H28 107.3
C36 C28 H28 107.3
C43 C29 C42 120.0(4)
C43 C29 H29 120.0
C42 C29 H29 120.0
N3 C30 N4 127.0(3)
N3 C30 C28 115.0(3)
N4 C30 C28 117.9(3)
N5 C31 C27 178.7(4)
C52 C33 C47 118.5(4)
C52 C33 C65 121.9(4)
C47 C33 C65 119.6(4)
C24 C36 C40 118.8(3)
C24 C36 C28 121.7(3)
C40 C36 C28 119.6(3)
C61 C39 C53 120.0(4)
C61 C39 N4 119.8(4)
C53 C39 N4 120.2(4)
C36 C40 C43 120.0(4)
C36 C40 H40 120.0
C43 C40 H40 120.0
C29 C42 C24 119.9(4)
C29 C42 H42 120.0
C24 C42 H42 120.0
C29 C43 C40 120.7(3)
C29 C43 H43 119.7
C40 C43 H43 119.7
C25 C45 C47 120.2(3)
C25 C45 H45 119.9
C47 C45 H45 119.9
C45 C47 C33 120.8(4)
C45 C47 H47 119.6
C33 C47 H47 119.6
O9 C51 C27 126.3(4)
O9 C51 H51 116.9
C27 C51 H51 116.9
C33 C52 C56 121.4(3)
C33 C52 H52 119.3
C56 C52 H52 119.3
C39 C53 C60 120.2(5)
C39 C53 H53 119.9
C60 C53 H53 119.9
C25 C56 C52 119.1(3)
C25 C56 H56 120.4
C52 C56 H56 120.4
C60 C59 C66 121.2(6)
C60 C59 H59 119.4
C66 C59 H59 119.4
C59 C60 C53 119.8(6)
C59 C60 H60 120.1
C53 C60 H60 120.1
C39 C61 C66 119.3(6)
C39 C61 H61 120.3
C66 C61 H61 120.3
C33 C65 H65A 109.5
C33 C65 H65B 109.5
H65A C65 H65B 109.5
C33 C65 H65C 109.5
H65A C65 H65C 109.5
H65B C65 H65C 109.5
C59 C66 C61 119.4(6)
C59 C66 H66 120.3
C61 C66 H66 120.3
C57 O11 H11 109.3
O11 C57 H57A 109.5
O11 C57 H57B 109.5
H57A C57 H57B 109.5
O11 C57 H57C 109.5
H57A C57 H57C 109.5
H57B C57 H57C 109.5

loop_
_geom_bond_atom_site_label_1
_geom_bond_atom_site_label_2
_geom_bond_distance
S4 O5 1.429(2)
S4 O6 1.446(2)
S4 N1 1.625(3)
S4 C19 1.762(3)
O10 C48 1.242(4)
N1 C9 1.306(4)
N2 C9 1.341(4)
N2 C6 1.439(4)
N2 H2N 0.8690
N6 C10 1.146(4)
N8 C34 1.319(4)
N8 H8A 0.7507
C6 C63 1.360(5)
C6 C41 1.382(5)
C9 C21 1.531(4)
C10 C18 1.410(5)
C13 C49 1.382(4)
C13 C37 1.400(4)
C13 C21 1.530(4)
C18 C34 1.402(5)
C18 C48 1.431(5)
C19 C50 1.377(5)
C19 C54 1.387(4)
C21 C34 1.517(4)
C21 H21 0.9800
C32 C35 1.378(5)
C32 C55 1.386(5)
C32 C64 1.522(5)
C35 C54 1.393(5)
C35 H35 0.9300
C37 C46 1.384(5)
C37 H37 0.9300
C38 C46 1.381(5)
C38 C44 1.387(5)
C38 H38 0.9300
C41 C58 1.392(6)
C41 H41 0.9300
C44 C49 1.389(4)
C44 H44 0.9300
C46 H46 0.9300
C48 H48 0.9300
C49 H49 0.9300
C50 C55 1.393(5)
C50 H50 0.9300
C54 H54 0.9300
C55 H55 0.9300
C58 C62 1.386(8)
C58 H58 0.9300
C62 C67 1.360(7)
C62 H62 0.9300
C63 C67 1.387(6)
C63 H63 0.9300
C64 H64A 0.9600
C64 H64B 0.9600
C64 H64C 0.9600
C67 H67 0.9300
S5 O8 1.427(2)
S5 O7 1.444(3)
S5 N3 1.627(3)
S5 C25 1.759(3)
O9 C51 1.220(5)
N3 C30 1.316(4)
N4 C30 1.337(4)
N4 C39 1.437(4)
N4 H4N 0.8617
N5 C31 1.154(5)
N7 C23 1.315(4)
N7 H7A 0.7500
C23 C27 1.403(5)
C23 C28 1.511(5)
C24 C36 1.383(4)
C24 C42 1.389(4)
C24 H24 0.9300
C25 C45 1.371(5)
C25 C56 1.385(4)
C27 C31 1.425(5)
C27 C51 1.431(5)
C28 C30 1.524(4)
C28 C36 1.536(4)
C28 H28 0.9800
C29 C43 1.355(5)
C29 C42 1.380(5)
C29 H29 0.9300
C33 C52 1.373(5)
C33 C47 1.386(5)
C33 C65 1.512(5)
C36 C40 1.390(4)
C39 C61 1.368(6)
C39 C53 1.372(6)
C40 C43 1.392(5)
C40 H40 0.9300
C42 H42 0.9300
C43 H43 0.9300
C45 C47 1.376(5)
C45 H45 0.9300
C47 H47 0.9300
C51 H51 0.9300
C52 C56 1.387(5)
C52 H52 0.9300
C53 C60 1.385(6)
C53 H53 0.9300
C56 H56 0.9300
C59 C60 1.348(7)
C59 C66 1.362(9)
C59 H59 0.9300
C60 H60 0.9300
C61 C66 1.408(7)
C61 H61 0.9300
C65 H65A 0.9600
C65 H65B 0.9600
C65 H65C 0.9600
C66 H66 0.9300
O11 C57 1.419(5)
O11 H11 0.8207
C57 H57A 0.9600
C57 H57B 0.9600
C57 H57C 0.9600
